data_7234425
loop_
_publ_author_name
'Xuan Zhang'
'Haomiao Xie'
'Maria Ballesteros-Rivas'
'Zhao-Xi Wang'
'Kim R. Dunbar'

_publ_section_title
;
 Structural distortions of the spin-crossover material
 [Co(pyterpy)2](TCNQ)2 mediated by supramolecular interactions
;
_journal_name_full 'Journal of Materials Chemistry C'
_journal_page_first 9292
_journal_page_last 9298
_journal_paper_doi 10.1039/C5TC01851J
_journal_volume 3
_journal_year 2015
_chemical_formula_moiety 'C40 H28 Co N8, 4(F2.47 P0.37), 4(F0.53 P0.13)'
_chemical_formula_sum 'C40 H28 Co F12 N8 P2'
_chemical_formula_weight 969.57
_chemical_name_common Co(pyterpy)2(PF6)2
_chemical_name_systematic
;   
Cobalt(II) bis-(4?-(4???-pyridyl)- 
2,2?:6?,2??-terpyridine) hexafluorophosphate
;
_space_group_crystal_system tetragonal
_space_group_IT_number 88
_space_group_name_Hall '-I 4ad'
_space_group_name_H-M_alt 'I 41/a :2'
_atom_sites_solution_hydrogens geom
_atom_sites_solution_primary direct
_cell_angle_alpha 90
_cell_angle_beta 90
_cell_angle_gamma 90
_cell_formula_units_Z 4
_cell_length_a 8.785(2)
_cell_length_b 8.785(2)
_cell_length_c 57.646(13)
_cell_measurement_temperature 110(2)
_cell_volume 4448.9(17)
_computing_molecular_graphics 'Olex2 (Dolomanov et al., 2009)'
_computing_publication_material 'Olex2 (Dolomanov et al., 2009)'
_computing_structure_refinement 'ShelXL (Sheldrick, 2008)'
_computing_structure_solution 'ShelXT (Sheldrick, 2015)'
_diffrn_ambient_temperature 110.15
_diffrn_measured_fraction_theta_full 0.994
_diffrn_measured_fraction_theta_max 0.995
_diffrn_radiation_type MoK\a
_diffrn_radiation_wavelength 0.71073
_diffrn_reflns_av_R_equivalents 0.0499
_diffrn_reflns_av_unetI/netI 0.0261
_diffrn_reflns_Laue_measured_fraction_full 0.994
_diffrn_reflns_Laue_measured_fraction_max 0.995
_diffrn_reflns_limit_h_max 11
_diffrn_reflns_limit_h_min -11
_diffrn_reflns_limit_k_max 11
_diffrn_reflns_limit_k_min -11
_diffrn_reflns_limit_l_max 73
_diffrn_reflns_limit_l_min -73
_diffrn_reflns_number 25113
_diffrn_reflns_point_group_measured_fraction_full 0.994
_diffrn_reflns_point_group_measured_fraction_max 0.995
_diffrn_reflns_theta_full 25.242
_diffrn_reflns_theta_max 27.169
_diffrn_reflns_theta_min 1.413
_exptl_absorpt_coefficient_mu 0.547
_exptl_crystal_colour red
_exptl_crystal_density_diffrn 1.448
_exptl_crystal_description block
_exptl_crystal_F_000 1956
_exptl_crystal_preparation 'Magnetic properties'
_exptl_crystal_size_max 0.14
_exptl_crystal_size_mid 0.1
_exptl_crystal_size_min 0.05
_refine_diff_density_max 1.411
_refine_diff_density_min -0.692
_refine_diff_density_rms 0.196
_refine_ls_extinction_coef .
_refine_ls_extinction_method none
_refine_ls_goodness_of_fit_ref 1.509
_refine_ls_hydrogen_treatment constr
_refine_ls_matrix_type full
_refine_ls_number_parameters 170
_refine_ls_number_reflns 2467
_refine_ls_number_restraints 81
_refine_ls_restrained_S_all 1.601
_refine_ls_R_factor_all 0.1153
_refine_ls_R_factor_gt 0.0991
_refine_ls_shift/su_max 0.000
_refine_ls_shift/su_mean 0.000
_refine_ls_structure_factor_coef Fsqd
_refine_ls_weighting_details 'w=1/[\s^2^(Fo^2^)+(0.2000P)^2^] where P=(Fo^2^+2Fc^2^)/3'
_refine_ls_weighting_scheme calc
_refine_ls_wR_factor_gt 0.3183
_refine_ls_wR_factor_ref 0.3402
_reflns_Friedel_coverage 0.000
_reflns_Friedel_fraction_full .
_reflns_Friedel_fraction_max .
_reflns_number_gt 2067
_reflns_number_total 2467
_reflns_threshold_expression 'I > 2\s(I)'
_cod_data_source_file J-Mater-Chem-C-2015-3-9292.cif
_cod_data_source_block 1-110K
_cod_original_cell_volume 4449(2)
_cod_original_sg_symbol_H-M 'I 41/a'
_cod_database_code 7234425
_shelx_space_group_comment
;
The symmetry employed for this shelxl refinement is uniquely defined
by the following loop, which should always be used as a source of
symmetry information in preference to the above space-group names.
They are only intended as comments.
;
_shelx_estimated_absorpt_t_max 0.973
_shelx_estimated_absorpt_t_min 0.927
_olex2_refinement_description
;
1. Fixed Uiso
 At 1.2 times of:
  All C(H) groups
2. Restrained distances
 P1-F1 \\sim P1-F2 \\sim P1-F3 \\sim P1-F4 \\sim P1-F5 \\sim P1-F6
 with sigma of 0.02
 F1-F3 \\sim F1-F4 \\sim F1-F5 \\sim F1-F6
 with sigma of 0.02
 F2-F3 \\sim F2-F4 \\sim F2-F5 \\sim F2-F6
 with sigma of 0.02
 F6-F1 \\sim F6-F2 \\sim F6-F3 \\sim F6-F4
 with sigma of 0.02
 F5-F1 \\sim F5-F2 \\sim F5-F3 \\sim F5-F4
 with sigma of 0.02
3. Uiso/Uaniso restraints and constraints
Uanis(F2) = Uanis(F3) = Uanis(F4) = Uanis(F6)
Uanis(F1) = Uanis(F1A)
Uanis(P1) = Uanis(P1A)
Uanis(F5) = Uanis(F5A)
4. Others
 Sof(F1A)=0.5*(1-FVAR(2))
 Sof(F1)=0.5*FVAR(2)
 Sof(P1A)=0.5*(1-FVAR(3))
 Sof(P1)=0.5*FVAR(3)
 Sof(F5A)=0.5*(1-FVAR(4))
 Sof(F5)=0.5*FVAR(4)
 Fixed Sof: F4(0.5) F2(0.5) F3(0.5) F6(0.5)
5.a Aromatic/amide H refined with riding coordinates:
 C2(H2), C5(H5), C6(H6), C7(H7), C8(H8), C10(H10), C11(H11)
;

loop_
_space_group_symop_operation_xyz
'x, y, z'
'-x+1/2, -y, z+1/2'
'-y+3/4, x+1/4, z+1/4'
'y+3/4, -x+3/4, z+3/4'
'x+1/2, y+1/2, z+1/2'
'-x+1, -y+1/2, z+1'
'-y+5/4, x+3/4, z+3/4'
'y+5/4, -x+5/4, z+5/4'
'-x, -y, -z'
'x-1/2, y, -z-1/2'
'y-3/4, -x-1/4, -z-1/4'
'-y-3/4, x-3/4, -z-3/4'
'-x+1/2, -y+1/2, -z+1/2'
'x, y+1/2, -z'
'y-1/4, -x+1/4, -z+1/4'
'-y-1/4, x-1/4, -z-1/4'

loop_
_atom_site_label
_atom_site_type_symbol
_atom_site_fract_x
_atom_site_fract_y
_atom_site_fract_z
_atom_site_U_iso_or_equiv
_atom_site_adp_type
_atom_site_occupancy
_atom_site_site_symmetry_order
_atom_site_calc_flag
_atom_site_refinement_flags_posn
_atom_site_refinement_flags_adp
_atom_site_refinement_flags_occupancy
_atom_site_disorder_assembly
_atom_site_disorder_group
Co1 Co 1.0000 0.7500 0.3750 0.0197(5) Uani 1 4 d S T P . .
N1 N 1.0000 0.7500 0.34163(8) 0.0210(10) Uani 1 2 d S T P . .
N2 N 0.7823(4) 0.6624(3) 0.36798(6) 0.0229(8) Uani 1 1 d . . . . .
N3 N 1.0000 0.7500 0.21928(12) 0.059(2) Uani 1 2 d S T P . .
C1 C 0.8768(4) 0.6991(4) 0.32989(7) 0.0247(9) Uani 1 1 d . . . . .
C2 C 0.8737(5) 0.6967(5) 0.30584(7) 0.0313(10) Uani 1 1 d . . . . .
H2 H 0.7866 0.6593 0.2979 0.038 Uiso 1 1 calc R . . . .
C3 C 1.0000 0.7500 0.29330(11) 0.0298(14) Uani 1 2 d S T P . .
C4 C 0.7530(4) 0.6484(4) 0.34516(7) 0.0263(9) Uani 1 1 d . . . . .
C5 C 0.6170(5) 0.5881(6) 0.33722(8) 0.0343(10) Uani 1 1 d . . . . .
H5 H 0.5983 0.5792 0.3210 0.041 Uiso 1 1 calc R . . . .
C6 C 0.5097(5) 0.5412(6) 0.35292(9) 0.0395(11) Uani 1 1 d . . . . .
H6 H 0.4161 0.4989 0.3478 0.047 Uiso 1 1 calc R . . . .
C7 C 0.5400(5) 0.5564(6) 0.37648(9) 0.0360(11) Uani 1 1 d . . . . .
H7 H 0.4673 0.5247 0.3877 0.043 Uiso 1 1 calc R . . . .
C8 C 0.6773(5) 0.6182(4) 0.38332(8) 0.0279(9) Uani 1 1 d . . . . .
H8 H 0.6977 0.6297 0.3994 0.034 Uiso 1 1 calc R . . . .
C9 C 1.0000 0.7500 0.26777(12) 0.0349(15) Uani 1 2 d S T P . .
C10 C 0.9302(8) 0.6368(8) 0.25502(10) 0.0607(17) Uani 1 1 d . . . . .
H10 H 0.8788 0.5560 0.2627 0.073 Uiso 1 1 calc R . . . .
C11 C 0.9355(10) 0.6416(9) 0.23123(11) 0.071(2) Uani 1 1 d . . . . .
H11 H 0.8891 0.5605 0.2229 0.085 Uiso 1 1 calc R . . . .
P1 P 0.5265(7) 0.6008(10) 0.44852(9) 0.0528(17) Uani 0.365(9) 1 d D . . A -1
F5 F 0.4054(12) 0.4855(14) 0.4581(2) 0.075(3) Uani 0.276(6) 1 d D . . A -1
F4 F 0.4207(11) 0.6344(14) 0.42741(16) 0.131(2) Uani 0.5 1 d D . . A -1
F2 F 0.4372(11) 0.7300(13) 0.46309(17) 0.131(2) Uani 0.5 1 d D . . A -1
F3 F 0.6286(12) 0.5827(15) 0.47001(15) 0.131(2) Uani 0.5 1 d D . . A -1
F6 F 0.6403(11) 0.7232(14) 0.43938(17) 0.131(2) Uani 0.5 1 d D . . A -1
F1 F 0.6081(17) 0.4749(15) 0.4348(2) 0.053(3) Uani 0.193(7) 1 d D . . A -1
F1A F 0.6931(16) 0.4957(14) 0.43632(18) 0.053(3) Uani 0.307(7) 1 d . . . A -2
F5A F 0.556(2) 0.435(2) 0.4640(3) 0.075(3) Uani 0.224(6) 1 d . . . A -2
P1A P 0.549(2) 0.537(3) 0.4473(3) 0.0528(17) Uani 0.135(9) 1 d . . . A -2

loop_
_atom_site_aniso_label
_atom_site_aniso_U_11
_atom_site_aniso_U_22
_atom_site_aniso_U_33
_atom_site_aniso_U_23
_atom_site_aniso_U_13
_atom_site_aniso_U_12
Co1 0.0176(5) 0.0176(5) 0.0241(7) 0.000 0.000 0.000
N1 0.017(2) 0.021(2) 0.025(2) 0.000 0.000 0.0025(15)
N2 0.0229(16) 0.0196(16) 0.0261(17) 0.0013(13) -0.0008(13) 0.0017(12)
N3 0.070(5) 0.078(5) 0.030(3) 0.000 0.000 0.013(4)
C1 0.0201(19) 0.0248(19) 0.029(2) 0.0020(15) -0.0010(15) -0.0014(15)
C2 0.027(2) 0.037(2) 0.029(2) 0.0019(17) -0.0103(16) 0.0018(17)
C3 0.031(3) 0.032(3) 0.027(3) 0.000 0.000 0.005(2)
C4 0.0211(19) 0.029(2) 0.029(2) 0.0014(15) -0.0037(15) 0.0008(15)
C5 0.022(2) 0.047(3) 0.034(2) -0.0005(19) -0.0041(17) -0.0052(18)
C6 0.022(2) 0.043(3) 0.053(3) 0.003(2) -0.0013(19) -0.0105(18)
C7 0.026(2) 0.031(2) 0.051(3) 0.0085(18) 0.0117(18) -0.0002(17)
C8 0.031(2) 0.0225(19) 0.030(2) 0.0043(16) 0.0025(17) 0.0051(16)
C9 0.034(3) 0.042(3) 0.029(3) 0.000 0.000 0.009(3)
C10 0.082(4) 0.065(4) 0.035(3) -0.002(3) -0.004(3) -0.015(3)
C11 0.092(5) 0.082(5) 0.039(3) -0.004(3) -0.006(3) -0.013(4)
P1 0.047(2) 0.072(5) 0.0394(18) -0.011(3) 0.0009(17) -0.008(3)
F5 0.058(6) 0.105(9) 0.062(6) 0.019(6) -0.002(5) -0.024(6)
F4 0.125(5) 0.185(7) 0.082(4) -0.022(4) 0.010(3) 0.009(5)
F2 0.125(5) 0.185(7) 0.082(4) -0.022(4) 0.010(3) 0.009(5)
F3 0.125(5) 0.185(7) 0.082(4) -0.022(4) 0.010(3) 0.009(5)
F6 0.125(5) 0.185(7) 0.082(4) -0.022(4) 0.010(3) 0.009(5)
F1 0.074(9) 0.053(5) 0.033(4) -0.007(4) -0.020(6) 0.020(6)
F1A 0.074(9) 0.053(5) 0.033(4) -0.007(4) -0.020(6) 0.020(6)
F5A 0.058(6) 0.105(9) 0.062(6) 0.019(6) -0.002(5) -0.024(6)
P1A 0.047(2) 0.072(5) 0.0394(18) -0.011(3) 0.0009(17) -0.008(3)

loop_
_atom_type_symbol
_atom_type_description
_atom_type_scat_dispersion_real
_atom_type_scat_dispersion_imag
_atom_type_scat_source
C C 0.0033 0.0016 'International Tables Vol C Tables 4.2.6.8 and 6.1.1.4'
H H 0.0000 0.0000 'International Tables Vol C Tables 4.2.6.8 and 6.1.1.4'
Co Co 0.3494 0.9721 'International Tables Vol C Tables 4.2.6.8 and 6.1.1.4'
F F 0.0171 0.0103 'International Tables Vol C Tables 4.2.6.8 and 6.1.1.4'
N N 0.0061 0.0033 'International Tables Vol C Tables 4.2.6.8 and 6.1.1.4'
P P 0.1023 0.0942 'International Tables Vol C Tables 4.2.6.8 and 6.1.1.4'

loop_
_geom_angle_atom_site_label_1
_geom_angle_atom_site_label_2
_geom_angle_atom_site_label_3
_geom_angle
_geom_angle_site_symmetry_1
_geom_angle_site_symmetry_3
N1 Co1 N1 180.0 . 11_676
N1 Co1 N2 101.11(10) . 16_756
N1 Co1 N2 101.11(10) 11_676 .
N1 Co1 N2 78.89(10) 11_676 11_676
N1 Co1 N2 101.11(10) 11_676 6_664
N1 Co1 N2 78.89(10) . .
N1 Co1 N2 101.11(10) . 11_676
N1 Co1 N2 78.89(10) . 6_664
N1 Co1 N2 78.89(10) 11_676 16_756
N2 Co1 N2 157.79(19) 11_676 16_756
N2 Co1 N2 157.79(19) 6_664 .
N2 Co1 N2 92.13(4) 6_664 16_756
N2 Co1 N2 92.13(4) 16_756 .
N2 Co1 N2 92.13(4) 11_676 .
N2 Co1 N2 92.13(4) 6_664 11_676
C1 N1 Co1 120.0(2) . .
C1 N1 Co1 120.0(2) 6_664 .
C1 N1 C1 119.9(5) . 6_664
C4 N2 Co1 113.3(3) . .
C8 N2 Co1 127.4(3) . .
C8 N2 C4 119.3(4) . .
C11 N3 C11 116.3(8) . 6_664
N1 C1 C2 121.4(4) . .
N1 C1 C4 113.1(4) . .
C2 C1 C4 125.5(4) . .
C1 C2 H2 120.2 . .
C1 C2 C3 119.6(4) . .
C3 C2 H2 120.2 . .
C2 C3 C2 118.1(6) 6_664 .
C2 C3 C9 121.0(3) 6_664 .
C2 C3 C9 121.0(3) . .
N2 C4 C1 114.6(3) . .
N2 C4 C5 121.5(4) . .
C5 C4 C1 123.8(4) . .
C4 C5 H5 120.3 . .
C6 C5 C4 119.4(4) . .
C6 C5 H5 120.3 . .
C5 C6 H6 120.5 . .
C5 C6 C7 119.0(4) . .
C7 C6 H6 120.5 . .
C6 C7 H7 120.5 . .
C8 C7 C6 118.9(4) . .
C8 C7 H7 120.5 . .
N2 C8 C7 121.9(4) . .
N2 C8 H8 119.0 . .
C7 C8 H8 119.0 . .
C10 C9 C3 122.2(4) . .
C10 C9 C3 122.2(4) 6_664 .
C10 C9 C10 115.6(7) 6_664 .
C9 C10 H10 120.2 . .
C11 C10 C9 119.7(6) . .
C11 C10 H10 120.2 . .
N3 C11 C10 124.4(7) . .
N3 C11 H11 117.8 . .
C10 C11 H11 117.8 . .
F5 P1 F2 86.6(6) . .
F4 P1 F5 89.7(6) . .
F4 P1 F2 89.1(6) . .
F4 P1 F6 89.3(6) . .
F3 P1 F5 92.5(6) . .
F3 P1 F4 174.8(8) . .
F3 P1 F2 86.4(5) . .
F3 P1 F6 88.2(6) . .
F3 P1 F1 93.9(7) . .
F6 P1 F5 176.6(8) . .
F6 P1 F2 90.1(6) . .
F1 P1 F5 92.0(7) . .
F1 P1 F4 90.7(6) . .
F1 P1 F2 178.5(8) . .
F1 P1 F6 91.3(6) . .
F5A P1A F1A 96.5(17) . .

loop_
_geom_bond_atom_site_label_1
_geom_bond_atom_site_label_2
_geom_bond_distance
_geom_bond_site_symmetry_2
Co1 N1 1.923(5) .
Co1 N1 1.923(5) 11_676
Co1 N2 2.101(3) 11_676
Co1 N2 2.101(3) 16_756
Co1 N2 2.101(3) .
Co1 N2 2.101(3) 6_664
N1 C1 1.353(4) .
N1 C1 1.353(4) 6_664
N2 C4 1.346(5) .
N2 C8 1.335(5) .
N3 C11 1.305(8) .
N3 C11 1.305(8) 6_664
C1 C2 1.387(6) .
C1 C4 1.468(5) .
C2 H2 0.9500 .
C2 C3 1.405(5) .
C3 C2 1.405(5) 6_664
C3 C9 1.472(9) .
C4 C5 1.385(6) .
C5 H5 0.9500 .
C5 C6 1.370(6) .
C6 H6 0.9500 .
C6 C7 1.390(7) .
C7 H7 0.9500 .
C7 C8 1.380(7) .
C8 H8 0.9500 .
C9 C10 1.380(7) .
C9 C10 1.380(7) 6_664
C10 H10 0.9500 .
C10 C11 1.373(8) .
C11 H11 0.9500 .
P1 F5 1.570(10) .
P1 F4 1.559(10) .
P1 F2 1.615(11) .
P1 F3 1.538(10) .
P1 F6 1.561(11) .
P1 F1 1.538(12) .
F1A P1A 1.46(2) .
F5A P1A 1.32(3) .
